data_1573424
loop_
_publ_author_name
'Fujisaki, Masahiro'
'Naito, Ryoya'
'Shirahata, Takashi'
'Kawasugi, Yoshitaka'
'Tajima, Naoya'
'Misaki, Yohji'

_publ_section_title
;
 Molecular Conductors Based on Dimethylcyclohexene-Fused
 Tetrathiafulvalene
;
_journal_issue 6
_journal_name_full Chemistry
_journal_page_first 1509
_journal_page_last 1522
_journal_paper_doi 10.3390/chemistry6060091
_journal_volume 6
_journal_year 2024
_chemical_formula_moiety 'As F6, 2(C14 H16 S6)'
_chemical_formula_sum 'C28 H32 As F6 S12'
_chemical_formula_weight 942.17
_space_group_crystal_system triclinic
_space_group_IT_number 2
_space_group_name_Hall '-P 1'
_space_group_name_H-M_alt 'P -1'
_atom_sites_solution_hydrogens geom
_atom_sites_solution_primary dual
_audit_creation_date 2024-10-29
_audit_creation_method
;
Olex2 1.5
(compiled 2024.01.12 svn.r2f8d729c for OlexSys, GUI svn.r6928)
;
_cell_angle_alpha 95.051(2)
_cell_angle_beta 90.064(2)
_cell_angle_gamma 98.937(2)
_cell_formula_units_Z 2
_cell_length_a 6.6442(2)
_cell_length_b 8.21630(10)
_cell_length_c 32.9681(6)
_cell_measurement_reflns_used 23175
_cell_measurement_temperature 100.15
_cell_measurement_theta_max 31.2700
_cell_measurement_theta_min 1.8510
_cell_volume 1770.80(7)
_computing_cell_refinement 'CrysAlisPro 1.171.41.93a (Rigaku OD, 2020)'
_computing_data_collection 'CrystalClear-SM Expert 2.1 b46 (Rigaku, 2016)'
_computing_data_reduction 'CrysAlisPro 1.171.41.93a (Rigaku OD, 2020)'
_computing_molecular_graphics 'Olex2 1.5 (Dolomanov et al., 2009)'
_computing_publication_material 'Olex2 1.5 (Dolomanov et al., 2009)'
_computing_structure_refinement 'SHELXL-2018/3 (Sheldrick, 2018)'
_computing_structure_solution 'SHELXT 2018/2 (Sheldrick, 2018)'
_diffrn_ambient_temperature 100.15
_diffrn_detector CCD
_diffrn_detector_area_resol_mean 7.111
_diffrn_detector_type 'Rigaku Saturn724+ area detector'
_diffrn_measured_fraction_theta_full 1.000
_diffrn_measured_fraction_theta_max 0.999
_diffrn_measurement_details
;
List of Runs (angles in degrees, time in seconds):

 # Type Start End Width t~exp~ \w \q \k \f Frames
--------------------------------------------------------------------------
 1 \w -110.00 70.00 0.30 4.00 -- -20.00 45.00 0.00 600
 2 \w -110.00 70.00 0.30 4.00 -- -20.00 45.00 90.00 600
 3 \w -110.00 70.00 0.30 4.00 -- -20.00 45.00 180.00 600
 4 \w -110.00 70.00 0.30 4.00 -- -20.00 45.00 270.00 600
;
_diffrn_measurement_device 'AFC11 SATURN724+ Right'
_diffrn_measurement_device_type 'Rigaku Varimax with Saturn'
_diffrn_measurement_method '\w scans'
_diffrn_measurement_specimen_support 'Mitegen 50um'
_diffrn_orient_matrix_type 'CrysAlisPro convention (1999,Acta A55,543-557)'
_diffrn_orient_matrix_UB_11 0.0138793000
_diffrn_orient_matrix_UB_12 0.0863040000
_diffrn_orient_matrix_UB_13 0.0057348000
_diffrn_orient_matrix_UB_21 -0.0092292000
_diffrn_orient_matrix_UB_22 0.0153043000
_diffrn_orient_matrix_UB_23 -0.0207087000
_diffrn_orient_matrix_UB_31 -0.1067860000
_diffrn_orient_matrix_UB_32 -0.0039629000
_diffrn_orient_matrix_UB_33 0.0022064000
_diffrn_radiation_collimation 0.3
_diffrn_radiation_monochromator 'multi-layer mirror optics'
_diffrn_radiation_probe x-ray
_diffrn_radiation_type 'Mo K\a'
_diffrn_radiation_wavelength 0.71073
_diffrn_reflns_av_R_equivalents 0.0348
_diffrn_reflns_av_unetI/netI 0.0285
_diffrn_reflns_Laue_measured_fraction_full 1.000
_diffrn_reflns_Laue_measured_fraction_max 0.999
_diffrn_reflns_limit_h_max 8
_diffrn_reflns_limit_h_min -8
_diffrn_reflns_limit_k_max 10
_diffrn_reflns_limit_k_min -10
_diffrn_reflns_limit_l_max 42
_diffrn_reflns_limit_l_min -42
_diffrn_reflns_number 28278
_diffrn_reflns_point_group_measured_fraction_full 1.000
_diffrn_reflns_point_group_measured_fraction_max 0.999
_diffrn_reflns_theta_full 25.242
_diffrn_reflns_theta_max 27.482
_diffrn_reflns_theta_min 1.861
_diffrn_source 'rotating anode X-ray generator'
_diffrn_source_current 24.0
_diffrn_source_power 1.2
_diffrn_source_target Mo
_diffrn_source_type 'MicroMax 007'
_diffrn_source_voltage 50.0
_exptl_absorpt_coefficient_mu 1.723
_exptl_absorpt_correction_T_max 1.00000
_exptl_absorpt_correction_T_min 0.80901
_exptl_absorpt_correction_type multi-scan
_exptl_absorpt_process_details
;
CrysAlisPro 1.171.42.49 (Rigaku Oxford Diffraction, 2022)
Empirical absorption correction using spherical harmonics,
implemented in SCALE3 ABSPACK scaling algorithm.
;
_exptl_crystal_colour 'metallic dark black'
_exptl_crystal_colour_lustre metallic
_exptl_crystal_colour_modifier dark
_exptl_crystal_colour_primary black
_exptl_crystal_density_diffrn 1.767
_exptl_crystal_density_method 'not measured'
_exptl_crystal_description plate
_exptl_crystal_F_000 958
_exptl_crystal_size_max 0.1
_exptl_crystal_size_mid 0.08
_exptl_crystal_size_min 0.02
_refine_diff_density_max 0.548
_refine_diff_density_min -0.694
_refine_diff_density_rms 0.087
_refine_ls_extinction_method none
_refine_ls_goodness_of_fit_ref 1.028
_refine_ls_hydrogen_treatment constr
_refine_ls_matrix_type full
_refine_ls_number_parameters 485
_refine_ls_number_reflns 8143
_refine_ls_number_restraints 116
_refine_ls_restrained_S_all 1.024
_refine_ls_R_factor_all 0.0353
_refine_ls_R_factor_gt 0.0303
_refine_ls_shift/su_max 0.001
_refine_ls_shift/su_mean 0.000
_refine_ls_structure_factor_coef Fsqd
_refine_ls_weighting_details 'w=1/[\s^2^(Fo^2^)+(0.0387P)^2^+1.2682P] where P=(Fo^2^+2Fc^2^)/3'
_refine_ls_weighting_scheme calc
_refine_ls_wR_factor_gt 0.0719
_refine_ls_wR_factor_ref 0.0741
_reflns_Friedel_coverage 0.000
_reflns_number_gt 7328
_reflns_number_total 8143
_reflns_threshold_expression 'I > 2\s(I)'
_cod_data_source_file rac-DMCh-EDT-TTF_AsF6_100K.cif
_cod_data_source_block rac-dmch-ttf-et_asf6_autored
_cod_database_code 1573424
_shelx_shelxl_version_number 2019/2
_chemical_oxdiff_formula C28H28S12AsF6
_shelx_space_group_comment
;
The symmetry employed for this shelxl refinement is uniquely defined
by the following loop, which should always be used as a source of
symmetry information in preference to the above space-group names.
They are only intended as comments.
;
_shelx_estimated_absorpt_t_max 0.966
_shelx_estimated_absorpt_t_min 0.847
_olex2_refinement_description
;
1. Fixed Uiso
 At 1.2 times of:
  All C(H) groups, All C(H,H) groups, All C(H,H,H,H) groups
 At 1.5 times of:
  All C(H,H,H) groups
2. Restrained distances
 S5-C13A \\sim S5-C13B
 with sigma of 0.02
 C14A-C13B \\sim C14B-C13B
 with sigma of 0.02
 C14A-C13A \\sim C14A-C13B
 with sigma of 0.02
 C14A-C13A \\sim C14B-C13A
 with sigma of 0.02
 S6-C14A \\sim S6-C14B
 with sigma of 0.02
 C2-C4 \\sim C2-C4A
 with sigma of 0.02
 C4-C3A \\sim C4A-C3A
 with sigma of 0.02
 C5-C3 \\sim C5-C3A
 with sigma of 0.02
 C6-C4 \\sim C6-C4A
 with sigma of 0.02
 C4-C3 \\sim C4A-C3
 with sigma of 0.02
 C1-C3 \\sim C1-C3A
 with sigma of 0.02
 C4-C3 \\sim C4-C3A
 with sigma of 0.02
 C17A-C18B \\sim C17B-C18B
 with sigma of 0.02
 C20-C18A \\sim C20-C18B
 with sigma of 0.02
 C18A-C17A \\sim C18A-C17B
 with sigma of 0.02
 C16-C18A \\sim C16-C18B
 with sigma of 0.02
 C18A-C17A \\sim C18B-C17A
 with sigma of 0.02
 C19-C17A \\sim C19-C17B
 with sigma of 0.02
 C15-C17A \\sim C15-C17B
 with sigma of 0.02
3. Uiso/Uaniso restraints and constraints
C3 \\sim C3A: within 1.7A with sigma of 0.04 and sigma for terminal atoms of
0.08 within 1.7A
C13A \\sim C13B: within 1.7A with sigma of 0.04 and sigma for terminal atoms of
0.08 within 1.7A
C18A \\sim C18B: within 1.7A with sigma of 0.04 and sigma for terminal atoms of
0.08 within 1.7A
Uanis(C18B) \\sim Ueq: with sigma of 0.1 and sigma for terminal atoms of 0.2
4. Rigid body (RIGU) restrains
 C5, C6, C7, C8, C3A, C4A
 with sigma for 1-2 distances of 0.004 and sigma for 1-3 distances of 0.004
 S5, S6, C11, C13B, C14B
 with sigma for 1-2 distances of 0.004 and sigma for 1-3 distances of 0.004
 C16, C19, C20, C22, C17B, C18B
 with sigma for 1-2 distances of 0.004 and sigma for 1-3 distances of 0.004
5. Others
 Sof(C13B)=Sof(H13C)=Sof(H13D)=Sof(C14B)=Sof(H14C)=Sof(H14D)=1-FVAR(1)
 Sof(C13A)=Sof(H13A)=Sof(H13B)=Sof(C14A)=Sof(H14A)=Sof(H14B)=FVAR(1)
 Sof(H5BC)=Sof(H5BD)=Sof(H6BC)=Sof(H6BD)=Sof(C3A)=Sof(H3A)=Sof(C4A)=Sof(H4A)=1-
 FVAR(2)
 Sof(H5AA)=Sof(H5AB)=Sof(H6AA)=Sof(H6AB)=Sof(C3)=Sof(H3)=Sof(C4)=Sof(H4)=FVAR(2)
 Sof(H19C)=Sof(H19D)=Sof(H20C)=Sof(H20D)=Sof(C17B)=Sof(H17B)=Sof(C18B)=
 Sof(H18B)=1-FVAR(3)
 Sof(H19A)=Sof(H19B)=Sof(H20A)=Sof(H20B)=Sof(C17A)=Sof(H17A)=Sof(C18A)=
 Sof(H18A)=FVAR(3)
6.a Ternary CH refined with riding coordinates:
 C3(H3), C4(H4), C3A(H3A), C4A(H4A), C17A(H17A), C18A(H18A), C17B(H17B),
 C18B(H18B)
6.b Secondary CH2 refined with riding coordinates:
 C5(H5AA,H5AB), C5(H5BC,H5BD), C6(H6AA,H6AB), C6(H6BC,H6BD), C13A(H13A,H13B),
 C14A(H14A,H14B), C13B(H13C,H13D), C14B(H14C,H14D), C19(H19A,H19B), C19(H19C,
 H19D), C20(H20A,H20B), C20(H20C,H20D), C27(H27A,H27B), C28(H28A,H28B)
6.c Idealised Me refined as rotating group:
 C1(H1A,H1B,H1C), C2(H2A,H2B,H2C), C15(H15A,H15B,H15C), C16(H16A,H16B,H16C)
;
_olex2_submission_special_instructions 'No special instructions were received'
_oxdiff_exptl_absorpt_empirical_details
;
Empirical correction (ABSPACK) includes:
- Absorption correction using spherical harmonics
- Frame scaling
- Detector area scaling
;
_oxdiff_exptl_absorpt_empirical_full_max 1.350
_oxdiff_exptl_absorpt_empirical_full_min 0.861

loop_
_space_group_symop_operation_xyz
'x, y, z'
'-x, -y, -z'

loop_
_atom_site_label
_atom_site_type_symbol
_atom_site_fract_x
_atom_site_fract_y
_atom_site_fract_z
_atom_site_U_iso_or_equiv
_atom_site_adp_type
_atom_site_occupancy
_atom_site_site_symmetry_order
_atom_site_calc_flag
_atom_site_refinement_flags_posn
_atom_site_refinement_flags_adp
_atom_site_refinement_flags_occupancy
_atom_site_disorder_assembly
_atom_site_disorder_group
As1 As 0.76938(3) 0.51700(2) 0.20017(2) 0.01657(6) Uani 1 1 d . . . . .
F1 F 0.8384(2) 0.67728(15) 0.17001(4) 0.0243(3) Uani 1 1 d . . . . .
F2 F 0.5300(2) 0.57073(19) 0.20576(4) 0.0318(3) Uani 1 1 d . . . . .
F3 F 0.8518(2) 0.64492(17) 0.24299(4) 0.0298(3) Uani 1 1 d . . . . .
F4 F 1.0081(2) 0.46174(18) 0.19385(4) 0.0308(3) Uani 1 1 d . . . . .
F5 F 0.6845(2) 0.38903(16) 0.15710(4) 0.0305(3) Uani 1 1 d . . . . .
F6 F 0.7041(2) 0.35542(17) 0.22996(4) 0.0336(3) Uani 1 1 d . . . . .
S1 S 1.21266(8) 0.29067(7) 0.51674(2) 0.01700(11) Uani 1 1 d . . . . .
S2 S 0.77902(8) 0.23111(6) 0.49225(2) 0.01696(11) Uani 1 1 d . . . . .
S3 S 1.33540(8) 0.43494(6) 0.43109(2) 0.01521(10) Uani 1 1 d . . . . .
S4 S 0.90440(8) 0.37226(6) 0.40451(2) 0.01607(11) Uani 1 1 d . . . . .
S5 S 1.50340(8) 0.49552(7) 0.35037(2) 0.02010(11) Uani 1 1 d D . . . .
S6 S 0.98686(8) 0.41682(7) 0.31757(2) 0.01972(11) Uani 1 1 d D . . . .
C1 C 1.0245(4) 0.0775(4) 0.66071(7) 0.0313(6) Uani 1 1 d D . . . .
H1A H 1.045431 -0.037803 0.655139 0.047 Uiso 1 1 calc R U . A 1
H1B H 0.924009 0.084809 0.682266 0.047 Uiso 1 1 calc R U . A 1
H1C H 1.153813 0.146077 0.669524 0.047 Uiso 1 1 calc R U . A 1
C2 C 0.5846(4) -0.0135(3) 0.63354(7) 0.0266(5) Uani 1 1 d D . . . .
H2A H 0.541742 0.090738 0.644127 0.040 Uiso 1 1 calc R U . B 1
H2B H 0.632384 -0.068257 0.656138 0.040 Uiso 1 1 calc R U . B 1
H2C H 0.469095 -0.085736 0.619675 0.040 Uiso 1 1 calc R U . B 1
C5 C 1.1159(3) 0.1545(3) 0.59078(6) 0.0178(4) Uani 1 1 d D . . . .
H5AA H 1.227424 0.242942 0.601038 0.021 Uiso 0.802(9) 1 calc R U P C 1
H5AB H 1.171651 0.049371 0.587071 0.021 Uiso 0.802(9) 1 calc R U P C 1
H5BC H 1.161626 0.258713 0.607992 0.021 Uiso 0.198(9) 1 calc R U P C 2
H5BD H 1.234656 0.096196 0.586275 0.021 Uiso 0.198(9) 1 calc R U P C 2
C6 C 0.6741(3) 0.0933(3) 0.56608(6) 0.0191(4) Uani 1 1 d D . . . .
H6AA H 0.583202 0.004186 0.549861 0.023 Uiso 0.802(9) 1 calc R U P C 1
H6AB H 0.592183 0.179552 0.575743 0.023 Uiso 0.802(9) 1 calc R U P C 1
H6BC H 0.625856 -0.022638 0.555422 0.023 Uiso 0.198(9) 1 calc R U P C 2
H6BD H 0.558219 0.155325 0.564723 0.023 Uiso 0.198(9) 1 calc R U P C 2
C7 C 1.0390(3) 0.1943(2) 0.55055(6) 0.0160(4) Uani 1 1 d . . . . .
C8 C 0.8416(3) 0.1669(2) 0.53953(6) 0.0155(4) Uani 1 1 d . . . . .
C9 C 1.0305(3) 0.3040(2) 0.47940(6) 0.0144(4) Uani 1 1 d . . . . .
C10 C 1.0827(3) 0.3642(2) 0.44300(6) 0.0137(4) Uani 1 1 d . . . . .
C11 C 1.2843(3) 0.4431(2) 0.37905(6) 0.0140(4) Uani 1 1 d . . . . .
C12 C 1.0879(3) 0.4137(2) 0.36652(6) 0.0142(4) Uani 1 1 d . . . . .
C3 C 0.9466(4) 0.1391(5) 0.62187(8) 0.0173(8) Uani 0.802(9) 1 d D U P C 1
H3 H 0.907538 0.250822 0.628851 0.021 Uiso 0.802(9) 1 calc R U P C 1
C4 C 0.7594(5) 0.0222(5) 0.60308(10) 0.0189(7) Uani 0.802(9) 1 d D . P C 1
H4 H 0.803674 -0.085291 0.593420 0.023 Uiso 0.802(9) 1 calc R U P C 1
C13A C 1.4001(5) 0.4497(5) 0.29927(8) 0.0230(9) Uani 0.766(8) 1 d D U P D 1
H13A H 1.504092 0.493884 0.279910 0.028 Uiso 0.766(8) 1 calc R U P D 1
H13B H 1.371121 0.328122 0.293113 0.028 Uiso 0.766(8) 1 calc R U P D 1
C14A C 1.2062(5) 0.5214(6) 0.29260(11) 0.0236(9) Uani 0.766(8) 1 d D . P D 1
H14A H 1.176812 0.514519 0.262998 0.028 Uiso 0.766(8) 1 calc R U P D 1
H14B H 1.228841 0.639782 0.302872 0.028 Uiso 0.766(8) 1 calc R U P D 1
C3A C 0.9461(16) 0.0431(18) 0.6137(3) 0.015(3) Uani 0.198(9) 1 d D U P C 2
H3A H 0.939532 -0.076284 0.603820 0.018 Uiso 0.198(9) 1 calc R U P C 2
C4A C 0.741(2) 0.097(2) 0.6101(3) 0.017(3) Uani 0.198(9) 1 d D . P C 2
H4A H 0.751241 0.212923 0.622767 0.020 Uiso 0.198(9) 1 calc R U P C 2
C13B C 1.3932(16) 0.5662(15) 0.3055(3) 0.024(3) Uani 0.234(8) 1 d D U P D 2
H13C H 1.344423 0.672365 0.313260 0.029 Uiso 0.234(8) 1 calc R U P D 2
H13D H 1.500100 0.586179 0.284842 0.029 Uiso 0.234(8) 1 calc R U P D 2
C14B C 1.2193(18) 0.443(2) 0.2872(4) 0.028(3) Uani 0.234(8) 1 d D . P D 2
H14C H 1.265978 0.334373 0.282451 0.033 Uiso 0.234(8) 1 calc R U P D 2
H14D H 1.184441 0.477133 0.260350 0.033 Uiso 0.234(8) 1 calc R U P D 2
S7 S 0.66339(7) 0.05177(6) 0.09305(2) 0.01298(10) Uani 1 1 d . . . . .
S8 S 0.25794(7) 0.12902(6) 0.07701(2) 0.01305(10) Uani 1 1 d . . . . .
S9 S 0.81713(7) 0.18544(6) 0.00665(2) 0.01339(10) Uani 1 1 d . . . . .
S10 S 0.40886(7) 0.26618(6) -0.00817(2) 0.01241(10) Uani 1 1 d . . . . .
S11 S 0.99719(8) 0.31340(6) -0.06829(2) 0.01614(11) Uani 1 1 d . . . . .
S12 S 0.50780(8) 0.41322(6) -0.08545(2) 0.01422(10) Uani 1 1 d . . . . .
C15 C 0.4647(4) -0.0434(3) 0.24571(6) 0.0254(5) Uani 1 1 d D . . . .
H15A H 0.560086 -0.123081 0.246026 0.038 Uiso 1 1 calc R U . E 1
H15B H 0.354330 -0.071969 0.264753 0.038 Uiso 1 1 calc R U . E 1
H15C H 0.536751 0.068038 0.253884 0.038 Uiso 1 1 calc R U . E 1
C16 C 0.0603(4) 0.0629(3) 0.23073(7) 0.0286(5) Uani 1 1 d D . . . .
H16A H -0.033740 0.140883 0.226526 0.043 Uiso 1 1 calc R U . F 1
H16B H 0.118034 0.084758 0.258398 0.043 Uiso 1 1 calc R U . F 1
H16C H -0.013396 -0.050473 0.227025 0.043 Uiso 1 1 calc R U . F 1
C19 C 0.5536(3) -0.0177(3) 0.17262(6) 0.0158(4) Uani 1 1 d D . . . .
H19A H 0.657962 0.072007 0.185104 0.019 Uiso 0.775(7) 1 calc R U P G 1
H19B H 0.616969 -0.119062 0.168211 0.019 Uiso 0.775(7) 1 calc R U P G 1
H19C H 0.696827 0.033472 0.178466 0.019 Uiso 0.225(7) 1 calc R U P G 2
H19D H 0.546008 -0.139252 0.171604 0.019 Uiso 0.225(7) 1 calc R U P G 2
C20 C 0.1370(3) 0.0632(3) 0.15633(6) 0.0156(4) Uani 1 1 d D . . . .
H20A H 0.042411 -0.042797 0.152511 0.019 Uiso 0.775(7) 1 calc R U P G 1
H20B H 0.058140 0.154135 0.153001 0.019 Uiso 0.775(7) 1 calc R U P G 1
H20C H 0.007921 0.001825 0.144155 0.019 Uiso 0.225(7) 1 calc R U P G 2
H20D H 0.115492 0.178142 0.164383 0.019 Uiso 0.225(7) 1 calc R U P G 2
C21 C 0.4873(3) 0.0291(2) 0.13236(6) 0.0125(4) Uani 1 1 d . . . . .
C22 C 0.3010(3) 0.0655(2) 0.12500(6) 0.0121(4) Uani 1 1 d . . . . .
C23 C 0.5036(3) 0.1252(2) 0.05986(6) 0.0117(4) Uani 1 1 d . . . . .
C24 C 0.5686(3) 0.1817(2) 0.02306(6) 0.0124(4) Uani 1 1 d . . . . .
C25 C 0.7821(3) 0.2798(2) -0.03776(6) 0.0123(4) Uani 1 1 d . . . . .
C26 C 0.5947(3) 0.3188(2) -0.04476(6) 0.0123(4) Uani 1 1 d . . . . .
C27 C 0.9305(3) 0.4842(2) -0.09408(6) 0.0146(4) Uani 1 1 d . . . . .
H27A H 0.919248 0.578199 -0.073706 0.017 Uiso 1 1 calc R U . . .
H27B H 1.040555 0.520859 -0.113000 0.017 Uiso 1 1 calc R U . . .
C28 C 0.7306(3) 0.4368(3) -0.11781(6) 0.0152(4) Uani 1 1 d . . . . .
H28A H 0.733768 0.331401 -0.134668 0.018 Uiso 1 1 calc R U . . .
H28B H 0.717691 0.522813 -0.136463 0.018 Uiso 1 1 calc R U . . .
C17A C 0.3744(4) -0.0485(5) 0.20219(8) 0.0146(7) Uani 0.775(7) 1 d D . P G 1
H17A H 0.294163 -0.160477 0.194616 0.017 Uiso 0.775(7) 1 calc R U P G 1
C18A C 0.2338(4) 0.0841(4) 0.19959(7) 0.0141(7) Uani 0.775(7) 1 d D U P G 1
H18A H 0.315748 0.196992 0.204650 0.017 Uiso 0.775(7) 1 calc R U P G 1
C17B C 0.4136(14) 0.0423(16) 0.2073(2) 0.012(2) Uani 0.225(7) 1 d D . P G 2
H17B H 0.439332 0.165448 0.212727 0.015 Uiso 0.225(7) 1 calc R U P G 2
C18B C 0.1917(14) -0.0200(14) 0.1956(2) 0.014(2) Uani 0.225(7) 1 d D U P G 2
H18B H 0.158808 -0.143447 0.192288 0.016 Uiso 0.225(7) 1 calc R U P G 2

loop_
_atom_site_aniso_label
_atom_site_aniso_U_11
_atom_site_aniso_U_22
_atom_site_aniso_U_33
_atom_site_aniso_U_23
_atom_site_aniso_U_13
_atom_site_aniso_U_12
As1 0.02287(12) 0.01403(10) 0.01352(10) 0.00388(7) 0.00080(8) 0.00361(8)
F1 0.0358(8) 0.0164(6) 0.0215(6) 0.0077(5) 0.0022(6) 0.0035(5)
F2 0.0255(7) 0.0429(9) 0.0295(7) 0.0071(6) 0.0040(6) 0.0109(6)
F3 0.0432(9) 0.0279(7) 0.0171(6) -0.0018(5) -0.0053(6) 0.0047(6)
F4 0.0297(8) 0.0380(8) 0.0301(7) 0.0112(6) 0.0051(6) 0.0172(6)
F5 0.0442(9) 0.0221(7) 0.0206(7) -0.0019(5) 0.0012(6) -0.0069(6)
F6 0.0523(10) 0.0243(7) 0.0266(7) 0.0141(6) 0.0126(7) 0.0065(7)
S1 0.0136(2) 0.0233(3) 0.0133(2) 0.00545(19) -0.00145(18) -0.0019(2)
S2 0.0132(2) 0.0227(3) 0.0137(2) 0.00318(19) -0.00123(18) -0.0019(2)
S3 0.0136(2) 0.0193(2) 0.0119(2) 0.00222(18) -0.00125(18) -0.00037(19)
S4 0.0132(2) 0.0230(3) 0.0117(2) 0.00258(18) -0.00079(18) 0.0014(2)
S5 0.0152(3) 0.0291(3) 0.0157(2) 0.0071(2) 0.00138(19) -0.0006(2)
S6 0.0172(3) 0.0304(3) 0.0116(2) 0.0046(2) -0.00182(19) 0.0024(2)
C1 0.0291(13) 0.0494(16) 0.0179(11) 0.0132(10) 0.0041(10) 0.0079(12)
C2 0.0263(12) 0.0282(12) 0.0250(11) 0.0110(9) 0.0065(10) -0.0016(10)
C5 0.0165(10) 0.0204(10) 0.0163(10) 0.0046(8) -0.0016(8) 0.0003(8)
C6 0.0169(10) 0.0212(10) 0.0180(10) 0.0037(8) 0.0023(8) -0.0019(8)
C7 0.0203(10) 0.0145(9) 0.0125(9) 0.0030(7) 0.0007(8) -0.0001(8)
C8 0.0189(10) 0.0159(9) 0.0112(9) 0.0014(7) 0.0004(7) 0.0005(8)
C9 0.0143(10) 0.0151(9) 0.0130(9) 0.0015(7) -0.0021(7) -0.0003(8)
C10 0.0139(10) 0.0144(9) 0.0118(9) 0.0003(7) -0.0025(7) 0.0000(7)
C11 0.0154(10) 0.0143(9) 0.0128(9) 0.0045(7) 0.0023(7) 0.0021(8)
C12 0.0176(10) 0.0135(9) 0.0117(9) 0.0021(7) 0.0010(7) 0.0019(8)
C3 0.0244(15) 0.0136(19) 0.0138(12) 0.0016(11) 0.0022(10) 0.0024(11)
C4 0.0224(15) 0.0118(17) 0.0215(15) 0.0022(12) 0.0054(11) -0.0011(12)
C13A 0.0229(17) 0.036(2) 0.0116(13) 0.0011(12) 0.0038(11) 0.0087(13)
C14A 0.0193(17) 0.037(2) 0.0164(16) 0.0123(16) 0.0022(12) 0.0042(16)
C3A 0.025(5) 0.014(7) 0.003(4) 0.001(4) 0.002(3) -0.008(4)
C4A 0.030(5) 0.008(6) 0.009(4) 0.001(4) 0.001(3) -0.007(4)
C13B 0.036(5) 0.032(7) 0.007(4) 0.009(4) 0.003(3) 0.005(4)
C14B 0.032(6) 0.035(7) 0.017(5) 0.002(5) 0.004(4) 0.006(5)
S7 0.0135(2) 0.0151(2) 0.0111(2) 0.00409(17) -0.00018(17) 0.00286(18)
S8 0.0145(2) 0.0144(2) 0.0114(2) 0.00377(17) 0.00039(17) 0.00459(18)
S9 0.0130(2) 0.0156(2) 0.0121(2) 0.00462(17) -0.00076(17) 0.00209(18)
S10 0.0130(2) 0.0141(2) 0.0114(2) 0.00471(17) 0.00081(17) 0.00411(18)
S11 0.0134(2) 0.0180(2) 0.0184(2) 0.00776(19) 0.00308(19) 0.00323(19)
S12 0.0143(2) 0.0163(2) 0.0132(2) 0.00690(18) 0.00001(18) 0.00282(19)
C15 0.0251(12) 0.0414(14) 0.0140(10) 0.0112(9) 0.0023(9) 0.0134(10)
C16 0.0231(12) 0.0516(15) 0.0150(10) 0.0076(10) 0.0049(9) 0.0155(11)
C19 0.0173(10) 0.0204(10) 0.0112(9) 0.0060(7) 0.0001(8) 0.0047(8)
C20 0.0158(10) 0.0207(10) 0.0112(9) 0.0037(7) 0.0005(7) 0.0042(8)
C21 0.0159(10) 0.0105(8) 0.0113(9) 0.0025(7) 0.0018(7) 0.0017(7)
C22 0.0149(10) 0.0110(8) 0.0098(8) 0.0018(7) -0.0005(7) 0.0000(7)
C23 0.0129(9) 0.0102(8) 0.0124(9) 0.0010(7) -0.0001(7) 0.0033(7)
C24 0.0139(10) 0.0111(9) 0.0124(9) 0.0019(7) -0.0003(7) 0.0019(7)
C25 0.0146(10) 0.0104(8) 0.0121(9) 0.0028(7) -0.0001(7) 0.0013(7)
C26 0.0166(10) 0.0097(8) 0.0103(8) 0.0032(7) -0.0005(7) -0.0005(7)
C27 0.0162(10) 0.0122(9) 0.0156(9) 0.0046(7) 0.0018(8) 0.0012(8)
C28 0.0165(10) 0.0186(10) 0.0115(9) 0.0045(7) 0.0017(7) 0.0042(8)
C17A 0.0184(14) 0.0114(17) 0.0142(13) 0.0022(11) 0.0011(10) 0.0026(12)
C18A 0.0176(14) 0.0116(17) 0.0133(12) 0.0026(10) 0.0002(10) 0.0021(11)
C17B 0.015(4) 0.014(6) 0.008(4) 0.003(3) 0.001(3) 0.000(3)
C18B 0.018(4) 0.018(6) 0.006(3) 0.008(3) -0.002(3) 0.002(3)

loop_
_atom_type_symbol
_atom_type_description
_atom_type_scat_dispersion_real
_atom_type_scat_dispersion_imag
_atom_type_scat_source
C C 0.0033 0.0016 'International Tables Vol C Tables 4.2.6.8 and 6.1.1.4'
H H 0.0000 0.0000 'International Tables Vol C Tables 4.2.6.8 and 6.1.1.4'
As As 0.0499 2.0058 'International Tables Vol C Tables 4.2.6.8 and 6.1.1.4'
F F 0.0171 0.0103 'International Tables Vol C Tables 4.2.6.8 and 6.1.1.4'
S S 0.1246 0.1234 'International Tables Vol C Tables 4.2.6.8 and 6.1.1.4'

loop_
_geom_angle_atom_site_label_1
_geom_angle_atom_site_label_2
_geom_angle_atom_site_label_3
_geom_angle
_geom_angle_site_symmetry_1
_geom_angle_site_symmetry_3
_geom_angle_publ_flag
F1 As1 F5 89.40(6) . . ?
F2 As1 F1 90.43(7) . . ?
F2 As1 F4 179.13(7) . . ?
F2 As1 F5 89.61(7) . . ?
F2 As1 F6 90.54(7) . . ?
F3 As1 F1 90.52(6) . . ?
F3 As1 F2 89.90(7) . . ?
F3 As1 F4 90.96(7) . . ?
F3 As1 F5 179.50(7) . . ?
F3 As1 F6 89.79(7) . . ?
F4 As1 F1 89.40(7) . . ?
F4 As1 F5 89.53(7) . . ?
F6 As1 F1 178.98(7) . . ?
F6 As1 F4 89.62(7) . . ?
F6 As1 F5 90.30(7) . . ?
C9 S1 C7 95.39(10) . . ?
C9 S2 C8 95.37(10) . . ?
C10 S3 C11 94.66(9) . . ?
C10 S4 C12 94.88(10) . . ?
C11 S5 C13A 100.88(12) . . ?
C11 S5 C13B 100.9(3) . . ?
C12 S6 C14A 100.57(13) . . ?
C12 S6 C14B 101.4(4) . . ?
H1A C1 H1B 109.5 . . ?
H1A C1 H1C 109.5 . . ?
H1B C1 H1C 109.5 . . ?
C3 C1 H1A 109.5 . . ?
C3 C1 H1B 109.5 . . ?
C3 C1 H1C 109.5 . . ?
H2A C2 H2B 109.5 . . ?
H2A C2 H2C 109.5 . . ?
H2B C2 H2C 109.5 . . ?
C4 C2 H2A 109.5 . . ?
C4 C2 H2B 109.5 . . ?
C4 C2 H2C 109.5 . . ?
H5AA C5 H5AB 108.0 . . ?
H5BC C5 H5BD 108.0 . . ?
C7 C5 H5AA 109.4 . . ?
C7 C5 H5AB 109.4 . . ?
C7 C5 H5BC 109.3 . . ?
C7 C5 H5BD 109.3 . . ?
C7 C5 C3 111.17(18) . . ?
C7 C5 C3A 111.6(4) . . ?
C3 C5 H5AA 109.4 . . ?
C3 C5 H5AB 109.4 . . ?
C3A C5 H5BC 109.3 . . ?
C3A C5 H5BD 109.3 . . ?
H6AA C6 H6AB 108.0 . . ?
H6BC C6 H6BD 107.8 . . ?
C8 C6 H6AA 109.3 . . ?
C8 C6 H6AB 109.3 . . ?
C8 C6 H6BC 109.0 . . ?
C8 C6 H6BD 109.0 . . ?
C8 C6 C4 111.63(19) . . ?
C8 C6 C4A 112.8(4) . . ?
C4 C6 H6AA 109.3 . . ?
C4 C6 H6AB 109.3 . . ?
C4A C6 H6BC 109.0 . . ?
C4A C6 H6BD 109.0 . . ?
C5 C7 S1 119.02(15) . . ?
C8 C7 S1 117.45(15) . . ?
C8 C7 C5 123.46(18) . . ?
C6 C8 S2 119.33(15) . . ?
C7 C8 S2 116.97(15) . . ?
C7 C8 C6 123.62(18) . . ?
S1 C9 S2 114.74(11) . . ?
C10 C9 S1 122.01(16) . . ?
C10 C9 S2 123.24(16) . . ?
S3 C10 S4 115.07(11) . . ?
C9 C10 S3 122.04(15) . . ?
C9 C10 S4 122.88(16) . . ?
S5 C11 S3 113.66(11) . . ?
C12 C11 S3 117.66(15) . . ?
C12 C11 S5 128.66(15) . . ?
S6 C12 S4 114.73(11) . . ?
C11 C12 S4 116.37(15) . . ?
C11 C12 S6 128.87(16) . . ?
C1 C3 H3 108.7 . . ?
C1 C3 C4 112.1(3) . . ?
C5 C3 C1 109.4(2) . . ?
C5 C3 H3 108.7 . . ?
C5 C3 C4 109.3(3) . . ?
C4 C3 H3 108.7 . . ?
C2 C4 H4 108.0 . . ?
C6 C4 C2 108.2(2) . . ?
C6 C4 H4 108.0 . . ?
C3 C4 C2 113.3(3) . . ?
C3 C4 C6 111.1(3) . . ?
C3 C4 H4 108.0 . . ?
S5 C13A H13A 108.9 . . ?
S5 C13A H13B 108.9 . . ?
H13A C13A H13B 107.7 . . ?
C14A C13A S5 113.6(3) . . ?
C14A C13A H13A 108.9 . . ?
C14A C13A H13B 108.9 . . ?
S6 C14A H14A 108.9 . . ?
S6 C14A H14B 108.9 . . ?
C13A C14A S6 113.4(3) . . ?
C13A C14A H14A 108.9 . . ?
C13A C14A H14B 108.9 . . ?
H14A C14A H14B 107.7 . . ?
C1 C3A H3A 110.9 . . ?
C5 C3A C1 102.6(6) . . ?
C5 C3A H3A 110.9 . . ?
C4A C3A C1 109.1(10) . . ?
C4A C3A C5 112.0(10) . . ?
C4A C3A H3A 110.9 . . ?
C2 C4A H4A 108.3 . . ?
C6 C4A C2 110.7(7) . . ?
C6 C4A H4A 108.3 . . ?
C3A C4A C2 109.5(11) . . ?
C3A C4A C6 111.8(11) . . ?
C3A C4A H4A 108.3 . . ?
S5 C13B H13C 109.2 . . ?
S5 C13B H13D 109.2 . . ?
H13C C13B H13D 107.9 . . ?
C14B C13B S5 112.2(9) . . ?
C14B C13B H13C 109.2 . . ?
C14B C13B H13D 109.2 . . ?
S6 C14B H14C 108.3 . . ?
S6 C14B H14D 108.3 . . ?
C13B C14B S6 115.7(9) . . ?
C13B C14B H14C 108.3 . . ?
C13B C14B H14D 108.3 . . ?
H14C C14B H14D 107.4 . . ?
C23 S7 C21 95.60(9) . . ?
C23 S8 C22 95.74(9) . . ?
C24 S9 C25 95.25(9) . . ?
C24 S10 C26 95.31(9) . . ?
C25 S11 C27 98.39(9) . . ?
C26 S12 C28 102.02(9) . . ?
H15A C15 H15B 109.5 . . ?
H15A C15 H15C 109.5 . . ?
H15B C15 H15C 109.5 . . ?
C17A C15 H15A 109.5 . . ?
C17A C15 H15B 109.5 . . ?
C17A C15 H15C 109.5 . . ?
H16A C16 H16B 109.5 . . ?
H16A C16 H16C 109.5 . . ?
H16B C16 H16C 109.5 . . ?
C18A C16 H16A 109.5 . . ?
C18A C16 H16B 109.5 . . ?
C18A C16 H16C 109.5 . . ?
H19A C19 H19B 107.9 . . ?
H19C C19 H19D 108.1 . . ?
C21 C19 H19A 109.2 . . ?
C21 C19 H19B 109.2 . . ?
C21 C19 H19C 109.6 . . ?
C21 C19 H19D 109.6 . . ?
C21 C19 C17A 112.26(18) . . ?
C21 C19 C17B 110.2(3) . . ?
C17A C19 H19A 109.2 . . ?
C17A C19 H19B 109.2 . . ?
C17B C19 H19C 109.6 . . ?
C17B C19 H19D 109.6 . . ?
H20A C20 H20B 108.2 . . ?
H20C C20 H20D 107.9 . . ?
C22 C20 H20A 109.7 . . ?
C22 C20 H20B 109.7 . . ?
C22 C20 H20C 109.1 . . ?
C22 C20 H20D 109.1 . . ?
C22 C20 C18A 109.81(17) . . ?
C22 C20 C18B 112.4(3) . . ?
C18A C20 H20A 109.7 . . ?
C18A C20 H20B 109.7 . . ?
C18B C20 H20C 109.1 . . ?
C18B C20 H20D 109.1 . . ?
C19 C21 S7 119.37(15) . . ?
C22 C21 S7 116.78(14) . . ?
C22 C21 C19 123.72(17) . . ?
C20 C22 S8 119.64(14) . . ?
C21 C22 S8 116.79(15) . . ?
C21 C22 C20 123.47(17) . . ?
S8 C23 S7 114.90(11) . . ?
C24 C23 S7 122.68(15) . . ?
C24 C23 S8 122.39(15) . . ?
S9 C24 S10 115.75(11) . . ?
C23 C24 S9 122.55(15) . . ?
C23 C24 S10 121.58(15) . . ?
S9 C25 S11 115.15(11) . . ?
C26 C25 S9 117.42(15) . . ?
C26 C25 S11 127.42(15) . . ?
S12 C26 S10 114.29(11) . . ?
C25 C26 S10 116.26(14) . . ?
C25 C26 S12 129.45(15) . . ?
S11 C27 H27A 109.2 . . ?
S11 C27 H27B 109.2 . . ?
H27A C27 H27B 107.9 . . ?
C28 C27 S11 112.06(13) . . ?
C28 C27 H27A 109.2 . . ?
C28 C27 H27B 109.2 . . ?
S12 C28 H28A 108.9 . . ?
S12 C28 H28B 108.9 . . ?
C27 C28 S12 113.42(13) . . ?
C27 C28 H28A 108.9 . . ?
C27 C28 H28B 108.9 . . ?
H28A C28 H28B 107.7 . . ?
C15 C17A H17A 109.2 . . ?
C15 C17A C18A 111.2(2) . . ?
C19 C17A C15 107.9(2) . . ?
C19 C17A H17A 109.2 . . ?
C19 C17A C18A 110.1(2) . . ?
C18A C17A H17A 109.2 . . ?
C16 C18A C20 108.3(2) . . ?
C16 C18A C17A 111.3(2) . . ?
C16 C18A H18A 109.6 . . ?
C20 C18A C17A 108.3(2) . . ?
C20 C18A H18A 109.6 . . ?
C17A C18A H18A 109.6 . . ?
C15 C17B C19 106.0(6) . . ?
C15 C17B H17B 111.2 . . ?
C19 C17B H17B 111.2 . . ?
C18B C17B C15 107.8(8) . . ?
C18B C17B C19 109.2(8) . . ?
C18B C17B H17B 111.2 . . ?
C16 C18B H18B 112.9 . . ?
C20 C18B C16 103.1(5) . . ?
C20 C18B H18B 112.9 . . ?
C17B C18B C16 105.4(7) . . ?
C17B C18B C20 108.8(7) . . ?
C17B C18B H18B 112.9 . . ?

loop_
_geom_bond_atom_site_label_1
_geom_bond_atom_site_label_2
_geom_bond_distance
_geom_bond_site_symmetry_2
_geom_bond_publ_flag
As1 F1 1.7254(12) . ?
As1 F2 1.7214(14) . ?
As1 F3 1.7191(13) . ?
As1 F4 1.7240(14) . ?
As1 F5 1.7295(13) . ?
As1 F6 1.7224(13) . ?
S1 C7 1.754(2) . ?
S1 C9 1.747(2) . ?
S2 C8 1.758(2) . ?
S2 C9 1.751(2) . ?
S3 C10 1.746(2) . ?
S3 C11 1.758(2) . ?
S4 C10 1.748(2) . ?
S4 C12 1.767(2) . ?
S5 C11 1.754(2) . ?
S5 C13A 1.805(3) . ?
S5 C13B 1.828(8) . ?
S6 C12 1.751(2) . ?
S6 C14A 1.810(3) . ?
S6 C14B 1.836(11) . ?
C1 H1A 0.9800 . ?
C1 H1B 0.9800 . ?
C1 H1C 0.9800 . ?
C1 C3 1.536(3) . ?
C1 C3A 1.622(9) . ?
C2 H2A 0.9800 . ?
C2 H2B 0.9800 . ?
C2 H2C 0.9800 . ?
C2 C4 1.546(4) . ?
C2 C4A 1.527(10) . ?
C5 H5AA 0.9900 . ?
C5 H5AB 0.9900 . ?
C5 H5BC 0.9900 . ?
C5 H5BD 0.9900 . ?
C5 C7 1.501(3) . ?
C5 C3 1.521(3) . ?
C5 C3A 1.576(9) . ?
C6 H6AA 0.9900 . ?
C6 H6AB 0.9900 . ?
C6 H6BC 0.9900 . ?
C6 H6BD 0.9900 . ?
C6 C8 1.502(3) . ?
C6 C4 1.542(4) . ?
C6 C4A 1.513(10) . ?
C7 C8 1.340(3) . ?
C9 C10 1.363(3) . ?
C11 C12 1.347(3) . ?
C3 H3 1.0000 . ?
C3 C4 1.541(5) . ?
C4 H4 1.0000 . ?
C13A H13A 0.9900 . ?
C13A H13B 0.9900 . ?
C13A C14A 1.521(6) . ?
C14A H14A 0.9900 . ?
C14A H14B 0.9900 . ?
C3A H3A 1.0000 . ?
C3A C4A 1.50(2) . ?
C4A H4A 1.0000 . ?
C13B H13C 0.9900 . ?
C13B H13D 0.9900 . ?
C13B C14B 1.500(19) . ?
C14B H14C 0.9900 . ?
C14B H14D 0.9900 . ?
S7 C21 1.750(2) . ?
S7 C23 1.7324(19) . ?
S8 C22 1.7459(19) . ?
S8 C23 1.732(2) . ?
S9 C24 1.735(2) . ?
S9 C25 1.7476(19) . ?
S10 C24 1.738(2) . ?
S10 C26 1.760(2) . ?
S11 C25 1.750(2) . ?
S11 C27 1.814(2) . ?
S12 C26 1.7480(19) . ?
S12 C28 1.822(2) . ?
C15 H15A 0.9800 . ?
C15 H15B 0.9800 . ?
C15 H15C 0.9800 . ?
C15 C17A 1.549(3) . ?
C15 C17B 1.563(8) . ?
C16 H16A 0.9800 . ?
C16 H16B 0.9800 . ?
C16 H16C 0.9800 . ?
C16 C18A 1.544(3) . ?
C16 C18B 1.617(9) . ?
C19 H19A 0.9900 . ?
C19 H19B 0.9900 . ?
C19 H19C 0.9900 . ?
C19 H19D 0.9900 . ?
C19 C21 1.498(3) . ?
C19 C17A 1.544(3) . ?
C19 C17B 1.569(8) . ?
C20 H20A 0.9900 . ?
C20 H20B 0.9900 . ?
C20 H20C 0.9900 . ?
C20 H20D 0.9900 . ?
C20 C22 1.501(3) . ?
C20 C18A 1.548(3) . ?
C20 C18B 1.583(8) . ?
C21 C22 1.345(3) . ?
C23 C24 1.383(3) . ?
C25 C26 1.357(3) . ?
C27 H27A 0.9900 . ?
C27 H27B 0.9900 . ?
C27 C28 1.520(3) . ?
C28 H28A 0.9900 . ?
C28 H28B 0.9900 . ?
C17A H17A 1.0000 . ?
C17A C18A 1.550(4) . ?
C18A H18A 1.0000 . ?
C17B H17B 1.0000 . ?
C17B C18B 1.522(15) . ?
C18B H18B 1.0000 . ?

loop_
_geom_torsion_atom_site_label_1
_geom_torsion_atom_site_label_2
_geom_torsion_atom_site_label_3
_geom_torsion_atom_site_label_4
_geom_torsion
_geom_torsion_site_symmetry_1
_geom_torsion_site_symmetry_2
_geom_torsion_site_symmetry_3
_geom_torsion_site_symmetry_4
_geom_torsion_publ_flag
S1 C7 C8 S2 -0.1(2) . . . . ?
S1 C7 C8 C6 -176.88(16) . . . . ?
S1 C9 C10 S3 -0.8(3) . . . . ?
S1 C9 C10 S4 177.78(11) . . . . ?
S2 C9 C10 S3 -179.68(11) . . . . ?
S2 C9 C10 S4 -1.1(3) . . . . ?
S3 C11 C12 S4 0.6(2) . . . . ?
S3 C11 C12 S6 178.48(12) . . . . ?
S5 C11 C12 S4 -177.41(12) . . . . ?
S5 C11 C12 S6 0.4(3) . . . . ?
S5 C13A C14A S6 -71.7(4) . . . . ?
S5 C13B C14B S6 69.3(13) . . . . ?
C1 C3 C4 C2 53.6(4) . . . . ?
C1 C3 C4 C6 175.7(2) . . . . ?
C1 C3A C4A C2 -66.0(13) . . . . ?
C1 C3A C4A C6 171.0(6) . . . . ?
C5 C7 C8 S2 176.85(16) . . . . ?
C5 C7 C8 C6 0.0(3) . . . . ?
C5 C3 C4 C2 175.1(2) . . . . ?
C5 C3 C4 C6 -62.9(4) . . . . ?
C5 C3A C4A C2 -178.9(6) . . . . ?
C5 C3A C4A C6 58.1(15) . . . . ?
C7 S1 C9 S2 2.63(13) . . . . ?
C7 S1 C9 C10 -176.35(18) . . . . ?
C7 C5 C3 C1 173.0(2) . . . . ?
C7 C5 C3 C4 50.0(3) . . . . ?
C7 C5 C3A C1 -158.0(5) . . . . ?
C7 C5 C3A C4A -41.1(12) . . . . ?
C8 S2 C9 S1 -2.65(13) . . . . ?
C8 S2 C9 C10 176.31(18) . . . . ?
C8 C6 C4 C2 167.2(2) . . . . ?
C8 C6 C4 C3 42.2(4) . . . . ?
C8 C6 C4A C2 -166.8(8) . . . . ?
C8 C6 C4A C3A -44.5(13) . . . . ?
C9 S1 C7 C5 -178.61(17) . . . . ?
C9 S1 C7 C8 -1.56(18) . . . . ?
C9 S2 C8 C6 178.60(17) . . . . ?
C9 S2 C8 C7 1.64(18) . . . . ?
C10 S3 C11 S5 -175.30(11) . . . . ?
C10 S3 C11 C12 6.37(18) . . . . ?
C10 S4 C12 S6 174.57(11) . . . . ?
C10 S4 C12 C11 -7.27(17) . . . . ?
C11 S3 C10 S4 -11.22(13) . . . . ?
C11 S3 C10 C9 167.45(18) . . . . ?
C11 S5 C13A C14A 48.0(3) . . . . ?
C11 S5 C13B C14B -51.4(9) . . . . ?
C12 S4 C10 S3 11.51(13) . . . . ?
C12 S4 C10 C9 -167.14(18) . . . . ?
C12 S6 C14A C13A 49.0(3) . . . . ?
C12 S6 C14B C13B -42.8(12) . . . . ?
C3 C5 C7 S1 156.8(2) . . . . ?
C3 C5 C7 C8 -20.0(3) . . . . ?
C4 C6 C8 S2 171.9(2) . . . . ?
C4 C6 C8 C7 -11.4(3) . . . . ?
C13A S5 C11 S3 168.56(15) . . . . ?
C13A S5 C11 C12 -13.3(2) . . . . ?
C14A S6 C12 S4 163.48(19) . . . . ?
C14A S6 C12 C11 -14.4(3) . . . . ?
C3A C5 C7 S1 -170.6(6) . . . . ?
C3A C5 C7 C8 12.5(7) . . . . ?
C4A C6 C8 S2 -161.0(8) . . . . ?
C4A C6 C8 C7 15.7(8) . . . . ?
C13B S5 C11 S3 -159.9(4) . . . . ?
C13B S5 C11 C12 18.2(4) . . . . ?
C14B S6 C12 S4 -174.9(5) . . . . ?
C14B S6 C12 C11 7.2(6) . . . . ?
S7 C21 C22 S8 0.5(2) . . . . ?
S7 C21 C22 C20 -175.88(15) . . . . ?
S7 C23 C24 S9 -0.3(2) . . . . ?
S7 C23 C24 S10 -176.03(10) . . . . ?
S8 C23 C24 S9 177.45(10) . . . . ?
S8 C23 C24 S10 1.7(2) . . . . ?
S9 C25 C26 S10 -0.8(2) . . . . ?
S9 C25 C26 S12 179.81(11) . . . . ?
S11 C25 C26 S10 179.29(11) . . . . ?
S11 C25 C26 S12 -0.1(3) . . . . ?
S11 C27 C28 S12 72.30(17) . . . . ?
C15 C17A C18A C16 -57.0(3) . . . . ?
C15 C17A C18A C20 -175.9(2) . . . . ?
C15 C17B C18B C16 70.8(9) . . . . ?
C15 C17B C18B C20 -179.2(5) . . . . ?
C19 C21 C22 S8 176.29(15) . . . . ?
C19 C21 C22 C20 -0.1(3) . . . . ?
C19 C17A C18A C16 -176.5(2) . . . . ?
C19 C17A C18A C20 64.6(3) . . . . ?
C19 C17B C18B C16 -174.4(5) . . . . ?
C19 C17B C18B C20 -64.5(10) . . . . ?
C21 S7 C23 S8 -4.13(12) . . . . ?
C21 S7 C23 C24 173.78(17) . . . . ?
C21 C19 C17A C15 -163.3(2) . . . . ?
C21 C19 C17A C18A -41.7(3) . . . . ?
C21 C19 C17B C15 168.4(5) . . . . ?
C21 C19 C17B C18B 52.5(9) . . . . ?
C22 S8 C23 S7 4.36(12) . . . . ?
C22 S8 C23 C24 -173.56(17) . . . . ?
C22 C20 C18A C16 -174.1(2) . . . . ?
C22 C20 C18A C17A -53.3(3) . . . . ?
C22 C20 C18B C16 154.9(4) . . . . ?
C22 C20 C18B C17B 43.4(9) . . . . ?
C23 S7 C21 C19 -173.78(16) . . . . ?
C23 S7 C21 C22 2.17(17) . . . . ?
C23 S8 C22 C20 173.61(16) . . . . ?
C23 S8 C22 C21 -2.95(17) . . . . ?
C24 S9 C25 S11 -179.29(11) . . . . ?
C24 S9 C25 C26 0.79(17) . . . . ?
C24 S10 C26 S12 179.85(11) . . . . ?
C24 S10 C26 C25 0.36(16) . . . . ?
C25 S9 C24 S10 -0.51(12) . . . . ?
C25 S9 C24 C23 -176.48(17) . . . . ?
C25 S11 C27 C28 -59.55(15) . . . . ?
C26 S10 C24 S9 0.18(12) . . . . ?
C26 S10 C24 C23 176.19(16) . . . . ?
C26 S12 C28 C27 -38.57(16) . . . . ?
C27 S11 C25 S9 -155.41(11) . . . . ?
C27 S11 C25 C26 24.50(19) . . . . ?
C28 S12 C26 S10 -176.55(10) . . . . ?
C28 S12 C26 C25 2.8(2) . . . . ?
C17A C19 C21 S7 -174.50(19) . . . . ?
C17A C19 C21 C22 9.9(3) . . . . ?
C18A C20 C22 S8 -153.72(17) . . . . ?
C18A C20 C22 C21 22.6(3) . . . . ?
C17B C19 C21 S7 155.4(5) . . . . ?
C17B C19 C21 C22 -20.2(6) . . . . ?
C18B C20 C22 S8 172.3(5) . . . . ?
C18B C20 C22 C21 -11.4(5) . . . . ?
